data_2234296
loop_
_publ_author_name
'Xu, Sen'
'Shen, Yingzhong'

_publ_section_title
;
 (1<i>H</i>-1,2,3-Benzotriazol-1-yl)methyl 2,2-dimethylpropanoate
;
_journal_coeditor_code JJ2123
_journal_issue 4
_journal_name_full 'Acta Crystallographica Section E'
_journal_page_first o1066
_journal_paper_doi 10.1107/S1600536812010252
_journal_volume 68
_journal_year 2012
_chemical_formula_iupac 'C12 H15 N3 O2'
_chemical_formula_moiety 'C12 H15 N3 O2'
_chemical_formula_sum 'C12 H15 N3 O2'
_chemical_formula_weight 233.27
_chemical_name_systematic
;
(1<i>H</i>-1,2,3-Benzotriazol-1-yl)methyl 2,2-dimethylpropanoate
;
_space_group_IT_number 14
_symmetry_cell_setting monoclinic
_symmetry_space_group_name_Hall '-P 2ybc'
_symmetry_space_group_name_H-M 'P 1 21/c 1'
_atom_sites_solution_hydrogens geom
_atom_sites_solution_primary direct
_atom_sites_solution_secondary difmap
_cell_angle_alpha 90.00
_cell_angle_beta 98.354(3)
_cell_angle_gamma 90.00
_cell_formula_units_Z 4
_cell_length_a 8.1507(3)
_cell_length_b 16.7258(8)
_cell_length_c 9.2967(4)
_cell_measurement_reflns_used 3348
_cell_measurement_temperature 296(2)
_cell_measurement_theta_max 26.74
_cell_measurement_theta_min 2.53
_cell_volume 1253.94(9)
_computing_cell_refinement 'SAINT (Bruker, 2007)'
_computing_data_collection 'SMART (Bruker, 2007)'
_computing_data_reduction 'SAINT (Bruker, 2007)'
_computing_molecular_graphics 'DIAMOND (Brandenburg, 1999)'
_computing_publication_material 'SHELXTL (Sheldrick, 2008)'
_computing_structure_refinement 'SHELXL97 (Sheldrick, 2008)'
_computing_structure_solution 'SHELXS97 (Sheldrick, 2008)'
_diffrn_ambient_temperature 296(2)
_diffrn_detector_area_resol_mean 10.0
_diffrn_measured_fraction_theta_full 1.000
_diffrn_measured_fraction_theta_max 1.000
_diffrn_measurement_device_type 'Bruker SMART CCD area-detector'
_diffrn_measurement_method 'phi and omega scans'
_diffrn_radiation_monochromator graphite
_diffrn_radiation_source 'fine-focus sealed tube'
_diffrn_radiation_type MoK\a
_diffrn_radiation_wavelength 0.71073
_diffrn_reflns_av_R_equivalents 0.0367
_diffrn_reflns_av_sigmaI/netI 0.0272
_diffrn_reflns_limit_h_max 9
_diffrn_reflns_limit_h_min -9
_diffrn_reflns_limit_k_max 19
_diffrn_reflns_limit_k_min -19
_diffrn_reflns_limit_l_max 10
_diffrn_reflns_limit_l_min -11
_diffrn_reflns_number 9487
_diffrn_reflns_theta_full 24.99
_diffrn_reflns_theta_max 24.99
_diffrn_reflns_theta_min 2.44
_exptl_absorpt_coefficient_mu 0.086
_exptl_absorpt_correction_T_max 0.9812
_exptl_absorpt_correction_T_min 0.9745
_exptl_absorpt_correction_type multi-scan
_exptl_absorpt_process_details '(SADABS; Bruker, 2001)'
_exptl_crystal_colour colourless
_exptl_crystal_density_diffrn 1.236
_exptl_crystal_density_method 'not measured'
_exptl_crystal_description block
_exptl_crystal_F_000 496
_exptl_crystal_size_max 0.30
_exptl_crystal_size_mid 0.25
_exptl_crystal_size_min 0.22
_refine_diff_density_max 0.175
_refine_diff_density_min -0.101
_refine_ls_extinction_coef 0.240(12)
_refine_ls_extinction_expression Fc^*^=kFc[1+0.001xFc^2^\l^3^/sin(2\q)]^-1/4^
_refine_ls_extinction_method 'SHELXL97 (Sheldrick, 2008)'
_refine_ls_goodness_of_fit_ref 1.033
_refine_ls_hydrogen_treatment mixed
_refine_ls_matrix_type full
_refine_ls_number_parameters 214
_refine_ls_number_reflns 2206
_refine_ls_number_restraints 0
_refine_ls_restrained_S_all 1.033
_refine_ls_R_factor_all 0.0552
_refine_ls_R_factor_gt 0.0433
_refine_ls_shift/su_max 0.000
_refine_ls_shift/su_mean 0.000
_refine_ls_structure_factor_coef Fsqd
_refine_ls_weighting_details 'calc w=1/[\s^2^(Fo^2^)+(0.0600P)^2^+0.1761P] where P=(Fo^2^+2Fc^2^)/3'
_refine_ls_weighting_scheme calc
_refine_ls_wR_factor_gt 0.1182
_refine_ls_wR_factor_ref 0.1277
_reflns_number_gt 1738
_reflns_number_total 2206
_reflns_threshold_expression I>2sigma(I)
_cod_data_source_file jj2123.cif
_cod_data_source_block I
_cod_original_sg_symbol_H-M 'P 21/c'
_cod_database_code 2234296
_cod_database_fobs_code 2234296

loop_
_symmetry_equiv_pos_as_xyz
'x, y, z'
'-x, y+1/2, -z+1/2'
'-x, -y, -z'
'x, -y-1/2, z-1/2'

loop_
_atom_site_type_symbol
_atom_site_label
_atom_site_fract_x
_atom_site_fract_y
_atom_site_fract_z
_atom_site_U_iso_or_equiv
_atom_site_adp_type
_atom_site_calc_flag
_atom_site_refinement_flags
_atom_site_occupancy
_atom_site_symmetry_multiplicity
_atom_site_disorder_assembly
_atom_site_disorder_group
O O1 0.2265(3) 0.74088(14) 0.5551(2) 0.0766(6) Uani d P 0.731(3) 1 A 1
O O2 0.1680(2) 0.82951(11) 0.3775(2) 0.0968(7) Uani d P 0.731(3) 1 A 1
O O1A 0.1824(8) 0.7730(4) 0.4914(9) 0.0822(19) Uani d P 0.269(3) 1 A 2
O O2A 0.3972(6) 0.6944(3) 0.5729(7) 0.111(2) Uani d P 0.269(3) 1 A 2
N N1 0.04557(15) 0.65313(9) 0.40894(14) 0.0722(4) Uani d . 1 1 A .
N N2 -0.05972(18) 0.66728(11) 0.28420(19) 0.0925(5) Uani d . 1 1 . .
N N3 -0.0594(2) 0.60557(12) 0.19956(17) 0.0958(5) Uani d . 1 1 . .
C C1 0.11500(17) 0.57919(10) 0.40336(15) 0.0648(4) Uani d . 1 1 . .
C C2 0.2279(2) 0.53528(13) 0.49892(19) 0.0840(6) Uani d . 1 1 . .
H H2 0.2739 0.5551 0.5893 0.101 Uiso calc R 1 1 . .
C C3 0.2672(2) 0.46083(15) 0.4516(3) 0.1008(7) Uani d . 1 1 . .
H H3 0.3428 0.4297 0.5118 0.121 Uiso calc R 1 1 . .
C C4 0.1986(3) 0.43031(14) 0.3178(3) 0.1009(7) Uani d . 1 1 . .
H H4 0.2283 0.3793 0.2915 0.121 Uiso calc R 1 1 . .
C C5 0.0898(3) 0.47290(13) 0.2249(2) 0.0927(6) Uani d . 1 1 . .
H H5 0.0446 0.4524 0.1349 0.111 Uiso calc R 1 1 . .
C C6 0.04751(19) 0.54945(11) 0.26945(18) 0.0744(5) Uani d . 1 1 . .
C C7 0.0640(2) 0.71089(15) 0.5249(3) 0.0871(6) Uani d . 1 1 . .
H H1M -0.025(3) 0.7513(14) 0.502(2) 0.120(8) Uiso d . 1 1 . .
H H2M 0.055(3) 0.6865(14) 0.618(3) 0.127(8) Uiso d . 1 1 . .
C C8 0.2642(4) 0.80275(16) 0.4734(3) 0.0621(6) Uani d P 0.731(3) 1 A 1
C C9 0.44199(18) 0.83291(9) 0.52164(16) 0.0637(4) Uani d . 1 1 . .
C C10 0.5617(4) 0.7648(2) 0.5330(4) 0.1025(11) Uani d P 0.731(3) 1 A 1
H H10A 0.5324 0.7265 0.6017 0.154 Uiso calc PR 0.731(3) 1 A 1
H H10B 0.6717 0.7844 0.5650 0.154 Uiso calc PR 0.731(3) 1 A 1
H H10C 0.5581 0.7399 0.4396 0.154 Uiso calc PR 0.731(3) 1 A 1
C C11 0.4801(6) 0.8957(3) 0.4141(4) 0.1158(13) Uani d P 0.731(3) 1 A 1
H H11A 0.4703 0.8725 0.3187 0.174 Uiso calc PR 0.731(3) 1 A 1
H H11B 0.5910 0.9151 0.4419 0.174 Uiso calc PR 0.731(3) 1 A 1
H H11C 0.4031 0.9392 0.4135 0.174 Uiso calc PR 0.731(3) 1 A 1
C C12 0.4501(3) 0.87363(13) 0.6689(2) 0.0948(6) Uani d . 1 1 A .
H H12A 0.3671 0.9147 0.6633 0.142 Uiso calc R 1 1 . .
H H12B 0.5578 0.8970 0.6956 0.142 Uiso calc R 1 1 . .
H H12C 0.4304 0.8349 0.7407 0.142 Uiso calc R 1 1 . .
C C8A 0.3453(9) 0.7596(5) 0.5306(7) 0.0724(18) Uani d P 0.269(3) 1 A 2
C C10A 0.6271(11) 0.8008(6) 0.4959(10) 0.093(3) Uani d P 0.269(3) 1 A 2
H H10D 0.6735 0.7684 0.5770 0.139 Uiso calc PR 0.269(3) 1 A 2
H H10E 0.6983 0.8458 0.4873 0.139 Uiso calc PR 0.269(3) 1 A 2
H H10F 0.6172 0.7696 0.4085 0.139 Uiso calc PR 0.269(3) 1 A 2
C C11A 0.3845(15) 0.8843(7) 0.3900(12) 0.111(3) Uani d P 0.269(3) 1 A 2
H H11D 0.3597 0.8509 0.3057 0.166 Uiso calc PR 0.269(3) 1 A 2
H H11E 0.4705 0.9214 0.3756 0.166 Uiso calc PR 0.269(3) 1 A 2
H H11F 0.2868 0.9132 0.4052 0.166 Uiso calc PR 0.269(3) 1 A 2

loop_
_atom_site_aniso_label
_atom_site_aniso_U_11
_atom_site_aniso_U_22
_atom_site_aniso_U_33
_atom_site_aniso_U_12
_atom_site_aniso_U_13
_atom_site_aniso_U_23
O1 0.0696(14) 0.0778(14) 0.0794(12) -0.0172(11) 0.0009(9) 0.0118(10)
O2 0.0858(12) 0.0929(13) 0.1025(14) 0.0056(10) -0.0178(10) 0.0215(11)
O1A 0.062(4) 0.068(4) 0.118(5) -0.009(3) 0.017(3) 0.009(3)
O2A 0.076(3) 0.093(4) 0.156(5) -0.011(3) -0.008(3) 0.044(4)
N1 0.0554(7) 0.0852(10) 0.0737(8) -0.0143(7) 0.0016(6) 0.0047(7)
N2 0.0710(9) 0.1006(12) 0.0981(12) -0.0067(8) -0.0137(8) 0.0126(10)
N3 0.0864(10) 0.1078(13) 0.0844(10) -0.0175(9) -0.0168(8) 0.0037(10)
C1 0.0488(7) 0.0823(11) 0.0636(9) -0.0170(7) 0.0091(6) 0.0083(8)
C2 0.0680(10) 0.1065(15) 0.0754(10) -0.0131(10) 0.0034(8) 0.0167(10)
C3 0.0809(12) 0.1038(16) 0.1190(17) 0.0079(11) 0.0189(12) 0.0314(14)
C4 0.0994(15) 0.0939(15) 0.1166(17) -0.0059(12) 0.0396(13) 0.0078(14)
C5 0.0960(13) 0.1002(15) 0.0861(12) -0.0315(12) 0.0270(11) -0.0105(12)
C6 0.0626(9) 0.0894(12) 0.0709(10) -0.0198(8) 0.0083(7) 0.0050(9)
C7 0.0694(11) 0.0980(14) 0.0957(14) -0.0240(11) 0.0185(9) -0.0136(12)
C8 0.0670(15) 0.0573(14) 0.0606(13) 0.0068(15) 0.0046(13) 0.0034(12)
C9 0.0650(9) 0.0635(9) 0.0618(9) -0.0068(7) 0.0064(6) -0.0023(7)
C10 0.0652(17) 0.106(3) 0.134(3) 0.0108(16) 0.0070(16) -0.040(2)
C11 0.133(3) 0.126(3) 0.091(2) -0.052(3) 0.025(2) 0.0067(19)
C12 0.1017(14) 0.1004(14) 0.0820(12) -0.0055(11) 0.0122(10) -0.0232(11)
C8A 0.060(4) 0.082(5) 0.074(4) -0.001(4) 0.003(3) 0.017(4)
C10A 0.079(5) 0.093(6) 0.109(6) -0.010(4) 0.024(4) -0.003(5)
C11A 0.107(7) 0.100(7) 0.114(7) -0.021(6) -0.022(6) 0.040(5)

loop_
_atom_type_symbol
_atom_type_description
_atom_type_scat_dispersion_real
_atom_type_scat_dispersion_imag
_atom_type_scat_source
C C 0.0033 0.0016 'International Tables Vol C Tables 4.2.6.8 and 6.1.1.4'
H H 0.0000 0.0000 'International Tables Vol C Tables 4.2.6.8 and 6.1.1.4'
N N 0.0061 0.0033 'International Tables Vol C Tables 4.2.6.8 and 6.1.1.4'
O O 0.0106 0.0060 'International Tables Vol C Tables 4.2.6.8 and 6.1.1.4'

loop_
_geom_angle_atom_site_label_1
_geom_angle_atom_site_label_2
_geom_angle_atom_site_label_3
_geom_angle
C8 O1 C7 116.6(3)
C8A O1A C7 118.3(8)
N2 N1 C1 109.84(14)
N2 N1 C7 120.41(17)
C1 N1 C7 129.67(16)
N3 N2 N1 108.78(15)
N2 N3 C6 108.23(14)
N1 C1 C6 104.36(14)
N1 C1 C2 133.91(16)
C6 C1 C2 121.73(18)
C3 C2 C1 115.92(18)
C3 C2 H2 122.0
C1 C2 H2 122.0
C2 C3 C4 122.6(2)
C2 C3 H3 118.7
C4 C3 H3 118.7
C5 C4 C3 121.5(2)
C5 C4 H4 119.2
C3 C4 H4 119.2
C4 C5 C6 117.38(19)
C4 C5 H5 121.3
C6 C5 H5 121.3
N3 C6 C1 108.78(17)
N3 C6 C5 130.39(18)
C1 C6 C5 120.82(18)
O1 C7 N1 112.46(17)
O1 C7 O1A 33.7(2)
N1 C7 O1A 108.3(3)
O1 C7 H1M 115.9(14)
N1 C7 H1M 107.8(13)
O1A C7 H1M 87.4(14)
O1 C7 H2M 99.3(14)
N1 C7 H2M 111.8(14)
O1A C7 H2M 128.2(14)
H1M C7 H2M 109.4(18)
O2 C8 O1 122.3(4)
O2 C8 C9 125.9(3)
O1 C8 C9 111.7(2)
C8A C9 C10 73.1(3)
C8A C9 C11 141.4(3)
C10 C9 C11 112.4(3)
C8A C9 C11A 114.5(5)
C10 C9 C11A 127.8(6)
C11 C9 C11A 30.7(3)
C8A C9 C12 106.0(3)
C10 C9 C12 109.57(19)
C11 C9 C12 107.3(2)
C11A C9 C12 116.2(5)
C8A C9 C8 41.5(3)
C10 C9 C8 110.42(19)
C11 C9 C8 108.1(2)
C11A C9 C8 77.4(4)
C12 C9 C8 108.94(14)
C8A C9 C10A 104.2(4)
C10 C9 C10A 33.0(3)
C11 C9 C10A 81.4(4)
C11A C9 C10A 104.5(6)
C12 C9 C10A 110.8(4)
C8 C9 C10A 133.9(4)
C9 C10 H10A 109.5
C9 C10 H10B 109.5
C9 C10 H10C 109.5
C9 C11 H11A 109.5
C9 C11 H11B 109.5
C9 C11 H11C 109.5
C9 C12 H12A 109.5
C9 C12 H12B 109.5
H12A C12 H12B 109.5
C9 C12 H12C 109.5
H12A C12 H12C 109.5
H12B C12 H12C 109.5
O2A C8A O1A 121.4(8)
O2A C8A C9 127.2(6)
O1A C8A C9 111.3(7)
C9 C10A H10D 109.5
C9 C10A H10E 109.5
H10D C10A H10E 109.5
C9 C10A H10F 109.5
H10D C10A H10F 109.5
H10E C10A H10F 109.5
C9 C11A H11D 109.5
C9 C11A H11E 109.5
H11D C11A H11E 109.5
C9 C11A H11F 109.5
H11D C11A H11F 109.5
H11E C11A H11F 109.5

loop_
_geom_bond_atom_site_label_1
_geom_bond_atom_site_label_2
_geom_bond_distance
O1 C8 1.345(4)
O1 C7 1.406(3)
O2 C8 1.186(3)
O1A C8A 1.344(10)
O1A C7 1.481(8)
O2A C8A 1.215(10)
N1 N2 1.3594(19)
N1 C1 1.364(2)
N1 C7 1.439(2)
N2 N3 1.298(2)
N3 C6 1.378(2)
C1 C6 1.379(2)
C1 C2 1.392(2)
C2 C3 1.374(3)
C2 H2 0.9300
C3 C4 1.385(3)
C3 H3 0.9300
C4 C5 1.348(3)
C4 H4 0.9300
C5 C6 1.404(3)
C5 H5 0.9300
C7 H1M 0.99(2)
C7 H2M 0.97(2)
C8 C9 1.539(4)
C9 C8A 1.466(8)
C9 C10 1.493(3)
C9 C11 1.512(4)
C9 C11A 1.513(9)
C9 C12 1.522(2)
C9 C10A 1.651(9)
C10 H10A 0.9600
C10 H10B 0.9600
C10 H10C 0.9600
C11 H11A 0.9600
C11 H11B 0.9600
C11 H11C 0.9600
C12 H12A 0.9600
C12 H12B 0.9600
C12 H12C 0.9600
C10A H10D 0.9600
C10A H10E 0.9600
C10A H10F 0.9600
C11A H11D 0.9600
C11A H11E 0.9600
C11A H11F 0.9600

loop_
_geom_torsion_atom_site_label_1
_geom_torsion_atom_site_label_2
_geom_torsion_atom_site_label_3
_geom_torsion_atom_site_label_4
_geom_torsion
C1 N1 N2 N3 -0.27(18)
C7 N1 N2 N3 -177.51(15)
N1 N2 N3 C6 0.17(19)
N2 N1 C1 C6 0.25(16)
C7 N1 C1 C6 177.16(14)
N2 N1 C1 C2 -179.74(16)
C7 N1 C1 C2 -2.8(3)
N1 C1 C2 C3 179.88(16)
C6 C1 C2 C3 -0.1(2)
C1 C2 C3 C4 -0.5(3)
C2 C3 C4 C5 0.8(3)
C3 C4 C5 C6 -0.5(3)
N2 N3 C6 C1 -0.02(19)
N2 N3 C6 C5 179.30(17)
N1 C1 C6 N3 -0.14(16)
C2 C1 C6 N3 179.85(14)
N1 C1 C6 C5 -179.54(13)
C2 C1 C6 C5 0.5(2)
C4 C5 C6 N3 -179.41(17)
C4 C5 C6 C1 -0.2(2)
C8 O1 C7 N1 85.2(3)
C8 O1 C7 O1A -4.4(4)
N2 N1 C7 O1 -118.0(2)
C1 N1 C7 O1 65.3(3)
N2 N1 C7 O1A -82.3(3)
C1 N1 C7 O1A 101.1(4)
C8A O1A C7 O1 17.8(4)
C8A O1A C7 N1 -85.5(6)
C7 O1 C8 O2 -2.4(4)
C7 O1 C8 C9 177.12(17)
O2 C8 C9 C8A -157.5(5)
O1 C8 C9 C8A 23.0(4)
O2 C8 C9 C10 -130.2(3)
O1 C8 C9 C10 50.3(3)
O2 C8 C9 C11 -6.9(3)
O1 C8 C9 C11 173.7(3)
O2 C8 C9 C11A -4.3(6)
O1 C8 C9 C11A 176.3(6)
O2 C8 C9 C12 109.4(2)
O1 C8 C9 C12 -70.0(2)
O2 C8 C9 C10A -102.3(5)
O1 C8 C9 C10A 78.2(5)
C7 O1A C8A O2A 10.7(10)
C7 O1A C8A C9 -166.6(4)
C10 C9 C8A O2A 17.8(7)
C11 C9 C8A O2A 122.8(7)
C11A C9 C8A O2A 142.3(9)
C12 C9 C8A O2A -88.2(7)
C8 C9 C8A O2A 171.1(10)
C10A C9 C8A O2A 28.7(9)
C10 C9 C8A O1A -165.1(6)
C11 C9 C8A O1A -60.2(8)
C11A C9 C8A O1A -40.7(9)
C12 C9 C8A O1A 88.8(6)
C8 C9 C8A O1A -11.8(4)
C10A C9 C8A O1A -154.2(6)
